data_4510904
loop_
_publ_author_name
'Leblanc, Nicolas'
'Allain, Magali'
'Mercier, Nicolas'
'Cariati, Elena'

_publ_section_title
;
 ProtonatedN,N&#x2032;-Dioxide-4,4&#x2032;-bipyridine, an Interesting
 Synthon for the Building of Polar H-Bonded Networks?
;
_journal_issue 12
_journal_name_full 'Crystal Growth &amp; Design'
_journal_page_first 5200
_journal_paper_doi 10.1021/cg201299n
_journal_volume 11
_journal_year 2011
_chemical_compound_source 'synthesis as described'
_chemical_formula_moiety 'C10 H10 N2 O2, 2(Cl)'
_chemical_formula_sum 'C10 H10 Cl2 N2 O2'
_chemical_formula_weight 261.1
_chemical_name_systematic
;
 ?
;
_space_group_IT_number 61
_symmetry_cell_setting orthorhombic
_symmetry_Int_Tables_number 61
_symmetry_space_group_name_Hall '-P 2bc 2ac'
_symmetry_space_group_name_H-M 'P c a b'
_atom_sites_solution_hydrogens geom
_atom_sites_solution_primary direct
_atom_sites_solution_secondary difmap
_audit_conform_dict_location ftp://ftp.iucr.org/pub/cif_core.dic
_audit_conform_dict_name cif_core.dic
_audit_conform_dict_version 2.3
_audit_creation_date 2011-01-06T10:16:27-00:00
_audit_creation_method 'WinGX routine CIF_UPDATE'
_cell_angle_alpha 90
_cell_angle_beta 90
_cell_angle_gamma 90
_cell_formula_units_Z 4
_cell_length_a 7.3066(8)
_cell_length_b 9.8027(5)
_cell_length_c 16.057(1)
_cell_measurement_reflns_used 3858
_cell_measurement_temperature 293(2)
_cell_measurement_theta_max 32
_cell_measurement_theta_min 2
_cell_measurement_wavelength 0.71073
_cell_volume 1150.07(16)
_computing_molecular_graphics 'Ortep-3 for Windows (Farrugia, 1997)'
_computing_publication_material 'WinGX publication routines (Farrugia, 1999)'
_computing_structure_refinement 'SHELXL-97 (Sheldrick, 1997)'
_computing_structure_solution 'SHELXS-86 (Sheldrick, 1986)'
_diffrn_ambient_temperature 293(2)
_diffrn_detector_area_resol_mean 9
_diffrn_measured_fraction_theta_full 0.982
_diffrn_measured_fraction_theta_max 0.982
_diffrn_measurement_device_type KappaCCD
_diffrn_measurement_method CCD
_diffrn_radiation_monochromator 'horizontally mounted graphite crystal'
_diffrn_radiation_probe x-ray
_diffrn_radiation_source 'fine-focus sealed tube'
_diffrn_radiation_type MoK\a
_diffrn_radiation_wavelength 0.71073
_diffrn_reflns_av_R_equivalents 0.0419
_diffrn_reflns_av_unetI/netI 0.0288
_diffrn_reflns_limit_h_max 10
_diffrn_reflns_limit_h_min -10
_diffrn_reflns_limit_k_max 14
_diffrn_reflns_limit_k_min -13
_diffrn_reflns_limit_l_max 23
_diffrn_reflns_limit_l_min -23
_diffrn_reflns_number 12858
_diffrn_reflns_theta_full 32.06
_diffrn_reflns_theta_max 32.06
_diffrn_reflns_theta_min 3.7
_exptl_absorpt_coefficient_mu 0.55
_exptl_absorpt_correction_T_max 0.898
_exptl_absorpt_correction_T_min 0.305
_exptl_absorpt_correction_type multi-scan
_exptl_absorpt_process_details '(SADABS (Sheldrick, Bruker, 2000))'
_exptl_crystal_colour white
_exptl_crystal_density_diffrn 1.508
_exptl_crystal_density_method 'not measured'
_exptl_crystal_description prism
_exptl_crystal_F_000 536
_exptl_crystal_size_max 0.5
_exptl_crystal_size_mid 0.3
_exptl_crystal_size_min 0.1
_refine_diff_density_max 0.237
_refine_diff_density_min -0.194
_refine_diff_density_rms 0.048
_refine_ls_extinction_coef 0.0023(9)
_refine_ls_extinction_expression Fc^*^=kFc[1+0.001xFc^2^\l^3^/sin(2\q)]^-1/4^
_refine_ls_extinction_method SHELXL
_refine_ls_goodness_of_fit_ref 1.075
_refine_ls_hydrogen_treatment mixed
_refine_ls_matrix_type full
_refine_ls_number_parameters 94
_refine_ls_number_reflns 1969
_refine_ls_number_restraints 0
_refine_ls_restrained_S_all 1.075
_refine_ls_R_factor_all 0.0835
_refine_ls_R_factor_gt 0.04
_refine_ls_shift/su_max 0
_refine_ls_shift/su_mean 0
_refine_ls_structure_factor_coef Fsqd
_refine_ls_weighting_details 'calc w=1/[\s^2^(Fo^2^)+(0.0239P)^2^+0.3708P] where P=(Fo^2^+2Fc^2^)/3'
_refine_ls_weighting_scheme calc
_refine_ls_wR_factor_gt 0.0718
_refine_ls_wR_factor_ref 0.0853
_reflns_number_gt 1224
_reflns_number_total 1969
_reflns_threshold_expression >2sigma(I)
_cod_data_source_file cg201299n_si_003.cif
_cod_data_source_block '_compound_(5)_-_(H2bp4do)Cl2_orthorhombic'
_cod_original_cell_volume 1150.1(2)
_cod_database_code 4510904

loop_
_symmetry_equiv_pos_as_xyz
'x, y, z'
'-x, -y+1/2, z+1/2'
'x+1/2, -y, -z+1/2'
'-x+1/2, y+1/2, -z'
'-x, -y, -z'
'x, y-1/2, -z-1/2'
'-x-1/2, y, z-1/2'
'x-1/2, -y-1/2, z'

loop_
_atom_site_label
_atom_site_type_symbol
_atom_site_fract_x
_atom_site_fract_y
_atom_site_fract_z
_atom_site_U_iso_or_equiv
_atom_site_adp_type
_atom_site_occupancy
_atom_site_symmetry_multiplicity
_atom_site_calc_flag
C1 C 0.1409(2) 0.23585(16) 0.10889(9) 0.0382(4) Uani 1 1 d
C2 C 0.0609(2) 0.17569(15) 0.04107(9) 0.0356(3) Uani 1 1 d
C3 C 0.0442(2) 0.03358(14) 0.03619(8) 0.0304(3) Uani 1 1 d
C4 C 0.1147(3) -0.04240(17) 0.10179(10) 0.0424(4) Uani 1 1 d
C5 C 0.1988(3) 0.02032(16) 0.16800(11) 0.0431(4) Uani 1 1 d
N1 N 0.20773(18) 0.15672(13) 0.16985(8) 0.0364(3) Uani 1 1 d
O1 O 0.29516(19) 0.22100(13) 0.23459(8) 0.0501(3) Uani 1 1 d
Cl1 Cl 0.62473(7) -0.09431(4) 0.12422(3) 0.04751(15) Uani 1 1 d
H1 H 0.240(3) 0.186(2) 0.2767(12) 0.062(6) Uiso 1 1 d
H2 H 0.156(2) 0.331(2) 0.1184(10) 0.044(5) Uiso 1 1 d
H3 H 0.020(2) 0.2344(17) -0.0002(10) 0.043(5) Uiso 1 1 d
H4 H 0.109(3) -0.136(2) 0.1022(12) 0.063(6) Uiso 1 1 d
H5 H 0.256(3) -0.028(2) 0.2097(12) 0.063(6) Uiso 1 1 d

loop_
_atom_site_aniso_label
_atom_site_aniso_U_11
_atom_site_aniso_U_22
_atom_site_aniso_U_33
_atom_site_aniso_U_23
_atom_site_aniso_U_13
_atom_site_aniso_U_12
C1 0.0462(9) 0.0330(7) 0.0355(8) -0.0023(6) 0.0027(7) -0.0031(7)
C2 0.0433(9) 0.0307(7) 0.0327(7) 0.0017(6) 0.0008(6) 0.0017(6)
C3 0.0324(7) 0.0311(7) 0.0278(7) -0.0008(5) 0.0028(6) 0.0017(6)
C4 0.0579(11) 0.0296(7) 0.0397(8) -0.0016(6) -0.0104(8) 0.0015(8)
C5 0.0561(11) 0.0371(8) 0.0362(8) 0.0002(7) -0.0080(8) 0.0046(8)
N1 0.0398(7) 0.0385(7) 0.0308(6) -0.0052(5) -0.0009(6) -0.0043(6)
O1 0.0623(8) 0.0525(7) 0.0355(6) -0.0076(5) -0.0076(6) -0.0140(7)
Cl1 0.0636(3) 0.0385(2) 0.0404(2) -0.00418(17) 0.0012(2) -0.0025(2)

loop_
_atom_type_symbol
_atom_type_description
_atom_type_scat_dispersion_real
_atom_type_scat_dispersion_imag
_atom_type_scat_source
C C 0.0033 0.0016 'International Tables Vol C Tables 4.2.6.8 and 6.1.1.4'
H H 0 0 'International Tables Vol C Tables 4.2.6.8 and 6.1.1.4'
N N 0.0061 0.0033 'International Tables Vol C Tables 4.2.6.8 and 6.1.1.4'
O O 0.0106 0.006 'International Tables Vol C Tables 4.2.6.8 and 6.1.1.4'
Cl Cl 0.1484 0.1585 'International Tables Vol C Tables 4.2.6.8 and 6.1.1.4'

loop_
_geom_angle_atom_site_label_1
_geom_angle_atom_site_label_2
_geom_angle_atom_site_label_3
_geom_angle
_geom_angle_site_symmetry_3
N1 C1 C2 119.13(14) .
N1 C1 H2 114.1(10) .
C2 C1 H2 126.8(10) .
C1 C2 C3 120.66(14) .
C1 C2 H3 116.0(10) .
C3 C2 H3 123.4(10) .
C4 C3 C2 117.30(14) .
C4 C3 C3 121.16(16) 5
C2 C3 C3 121.54(16) 5
C5 C4 C3 120.85(15) .
C5 C4 H4 117.6(12) .
C3 C4 H4 121.6(12) .
N1 C5 C4 119.09(15) .
N1 C5 H5 118.2(12) .
C4 C5 H5 122.6(12) .
C5 N1 C1 122.93(14) .
C5 N1 O1 119.85(13) .
C1 N1 O1 117.16(13) .
N1 O1 H1 101.2(13) .

loop_
_geom_bond_atom_site_label_1
_geom_bond_atom_site_label_2
_geom_bond_distance
_geom_bond_site_symmetry_2
C1 N1 1.341(2) .
C1 C2 1.369(2) .
C1 H2 0.95(2) .
C2 C3 1.401(2) .
C2 H3 0.927(17) .
C3 C4 1.389(2) .
C3 C3 1.484(3) 5
C4 C5 1.373(2) .
C4 H4 0.92(2) .
C5 N1 1.339(2) .
C5 H5 0.92(2) .
N1 O1 1.3732(16) .
O1 H1 0.86(2) .

loop_
_geom_torsion_atom_site_label_1
_geom_torsion_atom_site_label_2
_geom_torsion_atom_site_label_3
_geom_torsion_atom_site_label_4
_geom_torsion
_geom_torsion_site_symmetry_1
_geom_torsion_site_symmetry_4
N1 C1 C2 C3 1.8(2) . .
C1 C2 C3 C4 -1.2(2) . .
C1 C2 C3 C3 179.16(17) . 5
C2 C3 C4 C5 -0.6(3) . .
C3 C3 C4 C5 179.04(18) 5 .
C3 C4 C5 N1 1.8(3) . .
C4 C5 N1 C1 -1.3(3) . .
C4 C5 N1 O1 -178.44(16) . .
C2 C1 N1 C5 -0.5(3) . .
C2 C1 N1 O1 176.71(14) . .
